data_7155123
loop_
_publ_author_name
'Fu, Xuan'
'Lin, Lili'
'Xia, Yong'
'Zhou, Pengfei'
'Liu, Xiaohua'
'Feng, Xiaoming'

_publ_section_title
;
 Catalytic asymmetric [3 + 3] annulation of cyclopropanes with
 mercaptoacetaldehyde.
;
_journal_issue 25
_journal_name_full 'Organic &amp; biomolecular chemistry'
_journal_page_first 5914
_journal_page_last 5917
_journal_paper_doi 10.1039/c6ob00948d
_journal_volume 14
_journal_year 2016
_chemical_absolute_configuration rmad
_chemical_formula_moiety 'C18 H16 O S'
_chemical_formula_sum 'C18 H16 O S'
_chemical_formula_weight 280.37
_space_group_crystal_system orthorhombic
_space_group_IT_number 19
_space_group_name_Hall 'P 2ac 2ab'
_space_group_name_H-M_alt 'P 21 21 21'
_symmetry_space_group_name_Hall 'P 2ac 2ab'
_symmetry_space_group_name_H-M 'P 21 21 21'
_atom_sites_solution_hydrogens geom
_audit_creation_date 2016-01-12
_audit_creation_method
;
Olex2 1.2
(compiled 2015.09.30 svn.r3233 for OlexSys, GUI svn.r5103)
;
_audit_update_record
;
2016-01-12 deposited with the CCDC.
2016-05-18 downloaded from the CCDC.
;
_cell_angle_alpha 90
_cell_angle_beta 90
_cell_angle_gamma 90
_cell_formula_units_Z 4
_cell_length_a 5.7389(4)
_cell_length_b 11.4338(8)
_cell_length_c 22.2456(18)
_cell_measurement_reflns_used 3974
_cell_measurement_temperature 207(70)
_cell_measurement_theta_max 27.8320
_cell_measurement_theta_min 3.9260
_cell_volume 1459.70(19)
_computing_cell_refinement
;
CrysAlisPro, Agilent Technologies,
Version 1.171.37.35 (release 13-08-2014 CrysAlis171 .NET)
(compiled Aug 13 2014,18:06:01)
;
_computing_data_collection
;
CrysAlisPro, Agilent Technologies,
Version 1.171.37.35 (release 13-08-2014 CrysAlis171 .NET)
(compiled Aug 13 2014,18:06:01)
;
_computing_data_reduction
;
CrysAlisPro, Agilent Technologies,
Version 1.171.37.35 (release 13-08-2014 CrysAlis171 .NET)
(compiled Aug 13 2014,18:06:01)
;
_computing_molecular_graphics 'Olex2 (Dolomanov et al., 2009)'
_computing_publication_material 'Olex2 (Dolomanov et al., 2009)'
_computing_structure_refinement 'ShelXL (Sheldrick, 2015)'
_computing_structure_solution 'ShelXT (Sheldrick, 2015)'
_diffrn_ambient_environment N~2~
_diffrn_ambient_temperature 207(70)
_diffrn_detector 'CCD plate'
_diffrn_detector_area_resol_mean 15.9595
_diffrn_detector_type EosS2
_diffrn_measured_fraction_theta_full 0.997
_diffrn_measured_fraction_theta_max 0.998
_diffrn_measurement_details
;
  1 omega   -9.00  100.00   1.0000    2.5400
omega____ theta____ kappa____ phi______ frames
    -       25.5845   57.0000  -30.0000 109

  2 omega  -15.00  106.00   1.0000    2.5400
omega____ theta____ kappa____ phi______ frames
    -       25.5845   77.0000  120.0000 121

  3 omega  -15.00  106.00   1.0000    2.5400
omega____ theta____ kappa____ phi______ frames
    -       25.5845   77.0000    0.0000 121

  4 omega   34.00   90.00   1.0000    2.5400
omega____ theta____ kappa____ phi______ frames
    -       25.5845 -178.0000 -180.0000 56
;
_diffrn_measurement_device 'four-circle diffractometer'
_diffrn_measurement_device_type 'New Gemini, Dual, Cu at zero, EosS2'
_diffrn_measurement_method '\w scans'
_diffrn_orient_matrix_UB_11 -0.0224488000
_diffrn_orient_matrix_UB_12 0.0605683000
_diffrn_orient_matrix_UB_13 0.0037104000
_diffrn_orient_matrix_UB_21 -0.0296763000
_diffrn_orient_matrix_UB_22 0.0043008000
_diffrn_orient_matrix_UB_23 -0.0308901000
_diffrn_orient_matrix_UB_31 -0.1178777000
_diffrn_orient_matrix_UB_32 -0.0124706000
_diffrn_orient_matrix_UB_33 0.0070446000
_diffrn_radiation_monochromator graphite
_diffrn_radiation_probe x-ray
_diffrn_radiation_type MoK\a
_diffrn_radiation_wavelength 0.71073
_diffrn_reflns_av_R_equivalents 0.0504
_diffrn_reflns_av_unetI/netI 0.0500
_diffrn_reflns_Laue_measured_fraction_full 0.997
_diffrn_reflns_Laue_measured_fraction_max 0.998
_diffrn_reflns_limit_h_max 7
_diffrn_reflns_limit_h_min -6
_diffrn_reflns_limit_k_max 14
_diffrn_reflns_limit_k_min -14
_diffrn_reflns_limit_l_max 25
_diffrn_reflns_limit_l_min -27
_diffrn_reflns_number 8673
_diffrn_reflns_point_group_measured_fraction_full 0.998
_diffrn_reflns_point_group_measured_fraction_max 0.997
_diffrn_reflns_theta_full 25.242
_diffrn_reflns_theta_max 26.372
_diffrn_reflns_theta_min 3.564
_diffrn_source 'Enhance (Mo) X-ray Source'
_exptl_absorpt_coefficient_mu 0.214
_exptl_absorpt_correction_T_max 1.00000
_exptl_absorpt_correction_T_min 0.50226
_exptl_absorpt_correction_type multi-scan
_exptl_absorpt_process_details
;
CrysAlisPro, Agilent Technologies,
Version 1.171.37.35 (release 13-08-2014 CrysAlis171 .NET)
(compiled Aug 13 2014,18:06:01)
Empirical absorption correction using spherical harmonics,
 implemented in SCALE3 ABSPACK scaling algorithm.
;
_exptl_crystal_colour 'clear light colourless'
_exptl_crystal_colour_lustre clear
_exptl_crystal_colour_modifier light
_exptl_crystal_colour_primary colourless
_exptl_crystal_density_diffrn 1.276
_exptl_crystal_description block
_exptl_crystal_F_000 592
_exptl_crystal_size_max 0.8
_exptl_crystal_size_mid 0.7
_exptl_crystal_size_min 0.6
_refine_diff_density_max 0.168
_refine_diff_density_min -0.302
_refine_diff_density_rms 0.054
_refine_ls_abs_structure_details
;
 Flack x determined using 985 quotients [(I+)-(I-)]/[(I+)+(I-)]
 (Parsons, Flack and Wagner, Acta Cryst. B69 (2013) 249-259).
;
_refine_ls_abs_structure_Flack -0.01(7)
_refine_ls_extinction_method none
_refine_ls_goodness_of_fit_ref 1.054
_refine_ls_hydrogen_treatment constr
_refine_ls_matrix_type full
_refine_ls_number_parameters 181
_refine_ls_number_reflns 2969
_refine_ls_number_restraints 0
_refine_ls_restrained_S_all 1.054
_refine_ls_R_factor_all 0.0467
_refine_ls_R_factor_gt 0.0432
_refine_ls_shift/su_max 0.000
_refine_ls_shift/su_mean 0.000
_refine_ls_structure_factor_coef Fsqd
_refine_ls_weighting_details 'w=1/[\s^2^(Fo^2^)+(0.0560P)^2^] where P=(Fo^2^+2Fc^2^)/3'
_refine_ls_weighting_scheme calc
_refine_ls_wR_factor_gt 0.1019
_refine_ls_wR_factor_ref 0.1068
_reflns_Friedel_coverage 0.698
_reflns_Friedel_fraction_full 0.999
_reflns_Friedel_fraction_max 0.995
_reflns_number_gt 2742
_reflns_number_total 2969
_reflns_threshold_expression 'I > 2\s(I)'
_cod_data_source_file c6ob00948d2.cif
_cod_data_source_block fxm-fx-st-bts
_cod_depositor_comments 'Adding full bibliography for 7155123.cif.'
_cod_database_code 7155123
_shelx_space_group_comment
;
The symmetry employed for this shelxl refinement is uniquely defined
by the following loop, which should always be used as a source of
symmetry information in preference to the above space-group names.
They are only intended as comments.
;
_reflns_odcompleteness_completeness 99.61
_reflns_odcompleteness_iscentric 1
_reflns_odcompleteness_theta 26.32
_olex2_refinement_description
;
1. Fixed Uiso
 At 1.2 times of:
  All C(H) groups, All C(H,H) groups
2.a Ternary CH refined with riding coordinates:
 C005(H005)
2.b Secondary CH2 refined with riding coordinates:
 C006(H00A,H00B), C00C(H00E,H00F)
2.c Aromatic/amide H refined with riding coordinates:
 C007(H007), C00A(H00C), C00B(H00D), C00D(H00G), C00E(H00H), C00F(H00I),
 C00G(H00J), C00H(H00K), C00I(H00L), C00J(H00M), C00K(H00N)
;
_shelx_shelxl_version_number 2014/7
_olex2_date_sample_data_collection 2015-10-29
_olex2_submission_special_instructions 'No special instructions were received'

loop_
_space_group_symop_operation_xyz
'x, y, z'
'-x+1/2, -y, z+1/2'
'-x, y+1/2, -z+1/2'
'x+1/2, -y+1/2, -z'

loop_
_atom_site_label
_atom_site_type_symbol
_atom_site_fract_x
_atom_site_fract_y
_atom_site_fract_z
_atom_site_U_iso_or_equiv
_atom_site_adp_type
_atom_site_occupancy
_atom_site_site_symmetry_order
_atom_site_calc_flag
_atom_site_refinement_flags_posn
S001 S -0.06107(13) 0.12095(6) 0.63953(3) 0.0334(2) Uani 1 1 d .
O002 O 0.3290(4) 0.40899(18) 0.78783(10) 0.0478(6) Uani 1 1 d .
C003 C 0.2843(5) 0.2405(2) 0.72861(12) 0.0283(6) Uani 1 1 d .
C004 C -0.0365(5) 0.3300(2) 0.58155(12) 0.0308(6) Uani 1 1 d .
C005 C 0.1038(5) 0.2544(2) 0.62416(12) 0.0288(6) Uani 1 1 d .
H005 H 0.2495 0.2326 0.6041 0.035 Uiso 1 1 calc R
C006 C 0.1639(5) 0.3164(2) 0.68283(12) 0.0308(6) Uani 1 1 d .
H00A H 0.2635 0.3826 0.6738 0.037 Uiso 1 1 calc R
H00B H 0.0214 0.3466 0.7004 0.037 Uiso 1 1 calc R
C007 C 0.2851(5) 0.1231(2) 0.72729(12) 0.0306(6) Uani 1 1 d .
H007 H 0.3687 0.0853 0.7574 0.037 Uiso 1 1 calc R
C008 C 0.5459(5) 0.2509(2) 0.82532(12) 0.0301(6) Uani 1 1 d .
C009 C 0.3835(5) 0.3061(2) 0.78056(12) 0.0315(6) Uani 1 1 d .
C00A C 0.7324(5) 0.1806(2) 0.80809(13) 0.0330(6) Uani 1 1 d .
H00C H 0.7522 0.1607 0.7679 0.040 Uiso 1 1 calc R
C00B C 0.0469(6) 0.3563(2) 0.52451(12) 0.0336(6) Uani 1 1 d .
H00D H 0.1884 0.3252 0.5119 0.040 Uiso 1 1 calc R
C00C C 0.1652(6) 0.0473(2) 0.68227(13) 0.0358(7) Uani 1 1 d .
H00E H 0.0965 -0.0189 0.7031 0.043 Uiso 1 1 calc R
H00F H 0.2806 0.0169 0.6545 0.043 Uiso 1 1 calc R
C00D C -0.2497(5) 0.3771(3) 0.59940(14) 0.0381(7) Uani 1 1 d .
H00G H -0.3081 0.3600 0.6374 0.046 Uiso 1 1 calc R
C00E C 0.8901(5) 0.1399(3) 0.85128(13) 0.0381(7) Uani 1 1 d .
H00H H 1.0163 0.0942 0.8396 0.046 Uiso 1 1 calc R
C00F C 0.5192(6) 0.2797(3) 0.88619(14) 0.0390(7) Uani 1 1 d .
H00I H 0.3966 0.3275 0.8981 0.047 Uiso 1 1 calc R
C00G C -0.0793(7) 0.4288(3) 0.48594(13) 0.0430(8) Uani 1 1 d .
H00J H -0.0216 0.4461 0.4479 0.052 Uiso 1 1 calc R
C00H C 0.8589(6) 0.1674(3) 0.91107(15) 0.0440(8) Uani 1 1 d .
H00K H 0.9622 0.1389 0.9398 0.053 Uiso 1 1 calc R
C00I C -0.3763(6) 0.4493(3) 0.56097(16) 0.0461(8) Uani 1 1 d .
H00L H -0.5182 0.4804 0.5733 0.055 Uiso 1 1 calc R
C00J C -0.2901(7) 0.4747(3) 0.50437(16) 0.0481(9) Uani 1 1 d .
H00M H -0.3744 0.5228 0.4786 0.058 Uiso 1 1 calc R
C00K C 0.6737(6) 0.2375(3) 0.92845(14) 0.0460(8) Uani 1 1 d .
H00N H 0.6535 0.2561 0.9688 0.055 Uiso 1 1 calc R

loop_
_atom_site_aniso_label
_atom_site_aniso_U_11
_atom_site_aniso_U_22
_atom_site_aniso_U_33
_atom_site_aniso_U_23
_atom_site_aniso_U_13
_atom_site_aniso_U_12
S001 0.0326(4) 0.0276(4) 0.0399(4) -0.0003(3) -0.0035(3) -0.0034(3)
O002 0.0537(14) 0.0275(11) 0.0622(14) -0.0123(10) -0.0191(12) 0.0116(11)
C003 0.0226(12) 0.0263(14) 0.0359(14) -0.0001(12) 0.0020(11) 0.0024(12)
C004 0.0269(13) 0.0262(14) 0.0393(15) -0.0019(12) -0.0047(12) -0.0024(13)
C005 0.0233(13) 0.0277(14) 0.0355(14) -0.0004(11) 0.0020(11) 0.0015(12)
C006 0.0282(14) 0.0216(13) 0.0425(16) 0.0010(11) -0.0012(12) 0.0015(12)
C007 0.0292(14) 0.0263(14) 0.0362(14) 0.0020(12) -0.0022(11) 0.0018(13)
C008 0.0290(14) 0.0226(13) 0.0386(15) 0.0002(10) -0.0010(12) -0.0017(13)
C009 0.0264(14) 0.0275(14) 0.0407(15) -0.0022(12) -0.0018(12) 0.0026(12)
C00A 0.0310(15) 0.0319(15) 0.0361(15) 0.0008(13) 0.0008(12) -0.0014(14)
C00B 0.0363(15) 0.0279(14) 0.0367(15) -0.0019(11) -0.0003(13) -0.0045(15)
C00C 0.0410(17) 0.0238(14) 0.0426(16) 0.0015(12) -0.0039(14) 0.0011(14)
C00D 0.0266(14) 0.0351(16) 0.0527(18) 0.0040(15) -0.0015(13) -0.0018(15)
C00E 0.0299(14) 0.0349(16) 0.0495(18) 0.0049(13) -0.0036(13) 0.0028(14)
C00F 0.0410(17) 0.0322(16) 0.0437(16) -0.0073(14) 0.0017(13) -0.0005(15)
C00G 0.056(2) 0.0340(16) 0.0395(16) 0.0028(13) -0.0171(17) -0.0103(18)
C00H 0.0460(19) 0.0361(17) 0.0497(18) 0.0082(14) -0.0169(15) -0.0036(16)
C00I 0.0330(17) 0.0348(17) 0.071(2) -0.0022(16) -0.0159(16) 0.0039(15)
C00J 0.052(2) 0.0294(17) 0.063(2) 0.0067(15) -0.0284(18) -0.0058(17)
C00K 0.058(2) 0.0407(18) 0.0389(17) -0.0063(14) -0.0072(15) -0.0069(19)

loop_
_atom_type_symbol
_atom_type_description
_atom_type_scat_dispersion_real
_atom_type_scat_dispersion_imag
_atom_type_scat_source
C C 0.0033 0.0016 'International Tables Vol C Tables 4.2.6.8 and 6.1.1.4'
H H 0.0000 0.0000 'International Tables Vol C Tables 4.2.6.8 and 6.1.1.4'
O O 0.0106 0.0060 'International Tables Vol C Tables 4.2.6.8 and 6.1.1.4'
S S 0.1246 0.1234 'International Tables Vol C Tables 4.2.6.8 and 6.1.1.4'

loop_
_geom_angle_atom_site_label_1
_geom_angle_atom_site_label_2
_geom_angle_atom_site_label_3
_geom_angle
C00C S001 C005 96.62(13)
C007 C003 C006 124.3(3)
C007 C003 C009 121.3(3)
C009 C003 C006 114.2(2)
C00B C004 C005 120.8(3)
C00B C004 C00D 118.6(3)
C00D C004 C005 120.6(3)
S001 C005 H005 108.3
C004 C005 S001 108.57(19)
C004 C005 H005 108.3
C004 C005 C006 113.0(2)
C006 C005 S001 110.17(19)
C006 C005 H005 108.3
C003 C006 C005 114.5(2)
C003 C006 H00A 108.6
C003 C006 H00B 108.6
C005 C006 H00A 108.6
C005 C006 H00B 108.6
H00A C006 H00B 107.6
C003 C007 H007 116.8
C003 C007 C00C 126.5(3)
C00C C007 H007 116.8
C00A C008 C009 122.5(2)
C00A C008 C00F 119.0(3)
C00F C008 C009 118.3(3)
O002 C009 C003 119.1(3)
O002 C009 C008 118.2(2)
C003 C009 C008 122.6(2)
C008 C00A H00C 120.0
C008 C00A C00E 120.0(3)
C00E C00A H00C 120.0
C004 C00B H00D 119.6
C004 C00B C00G 120.7(3)
C00G C00B H00D 119.6
S001 C00C H00E 108.7
S001 C00C H00F 108.7
C007 C00C S001 114.27(19)
C007 C00C H00E 108.7
C007 C00C H00F 108.7
H00E C00C H00F 107.6
C004 C00D H00G 119.6
C00I C00D C004 120.8(3)
C00I C00D H00G 119.6
C00A C00E H00H 119.9
C00H C00E C00A 120.2(3)
C00H C00E H00H 119.9
C008 C00F H00I 119.8
C00K C00F C008 120.4(3)
C00K C00F H00I 119.8
C00B C00G H00J 120.1
C00J C00G C00B 119.9(3)
C00J C00G H00J 120.1
C00E C00H H00K 120.0
C00E C00H C00K 120.0(3)
C00K C00H H00K 120.0
C00D C00I H00L 120.1
C00J C00I C00D 119.7(3)
C00J C00I H00L 120.1
C00G C00J C00I 120.3(3)
C00G C00J H00M 119.9
C00I C00J H00M 119.9
C00F C00K C00H 120.3(3)
C00F C00K H00N 119.8
C00H C00K H00N 119.8

loop_
_geom_bond_atom_site_label_1
_geom_bond_atom_site_label_2
_geom_bond_distance
S001 C005 1.828(3)
S001 C00C 1.817(3)
O002 C009 1.228(3)
C003 C006 1.506(3)
C003 C007 1.342(4)
C003 C009 1.491(4)
C004 C005 1.515(4)
C004 C00B 1.389(4)
C004 C00D 1.394(4)
C005 H005 0.9800
C005 C006 1.524(4)
C006 H00A 0.9700
C006 H00B 0.9700
C007 H007 0.9300
C007 C00C 1.493(4)
C008 C009 1.502(4)
C008 C00A 1.393(4)
C008 C00F 1.402(4)
C00A H00C 0.9300
C00A C00E 1.399(4)
C00B H00D 0.9300
C00B C00G 1.396(4)
C00C H00E 0.9700
C00C H00F 0.9700
C00D H00G 0.9300
C00D C00I 1.393(4)
C00E H00H 0.9300
C00E C00H 1.378(4)
C00F H00I 0.9300
C00F C00K 1.379(4)
C00G H00J 0.9300
C00G C00J 1.381(5)
C00H H00K 0.9300
C00H C00K 1.386(5)
C00I H00L 0.9300
C00I C00J 1.384(5)
C00J H00M 0.9300
C00K H00N 0.9300

loop_
_geom_torsion_atom_site_label_1
_geom_torsion_atom_site_label_2
_geom_torsion_atom_site_label_3
_geom_torsion_atom_site_label_4
_geom_torsion
S001 C005 C006 C003 53.0(3)
C003 C007 C00C S001 -17.6(4)
C004 C005 C006 C003 174.7(2)
C004 C00B C00G C00J -0.3(4)
C004 C00D C00I C00J 0.1(4)
C005 S001 C00C C007 44.5(2)
C005 C004 C00B C00G -178.1(3)
C005 C004 C00D C00I 178.2(3)
C006 C003 C007 C00C -1.6(5)
C006 C003 C009 O002 12.0(4)
C006 C003 C009 C008 -168.9(2)
C007 C003 C006 C005 -17.8(4)
C007 C003 C009 O002 -161.7(3)
C007 C003 C009 C008 17.4(4)
C008 C00A C00E C00H 1.3(5)
C008 C00F C00K C00H 0.9(5)
C009 C003 C006 C005 168.7(2)
C009 C003 C007 C00C 171.5(3)
C009 C008 C00A C00E 174.4(3)
C009 C008 C00F C00K -175.7(3)
C00A C008 C009 O002 -135.6(3)
C00A C008 C009 C003 45.3(4)
C00A C008 C00F C00K -0.9(5)
C00A C00E C00H C00K -1.3(5)
C00B C004 C005 S001 -116.7(3)
C00B C004 C005 C006 120.7(3)
C00B C004 C00D C00I -0.3(4)
C00B C00G C00J C00I 0.2(5)
C00C S001 C005 C004 173.49(19)
C00C S001 C005 C006 -62.2(2)
C00D C004 C005 S001 64.8(3)
C00D C004 C005 C006 -57.7(4)
C00D C004 C00B C00G 0.4(4)
C00D C00I C00J C00G -0.1(5)
C00E C00H C00K C00F 0.3(5)
C00F C008 C009 O002 38.9(4)
C00F C008 C009 C003 -140.2(3)
C00F C008 C00A C00E -0.1(4)
